data_2213634
loop_
_publ_author_name
'Xian-Xia Guo'
'Jian-Bin Yan'
'Wen-Dong Song'

_publ_section_title
;Bis(\m-4-chlorobenzoato)bis[(4-chlorobenzoato)bis(1<i>H</i>-imidazole-\k<i>N</i>^3^)cadmium(II)]
 dihydrate
;
_journal_coeditor_code ZL2013
_journal_issue 5
_journal_name_full 'Acta Crystallographica Section E'
_journal_page_first m1305
_journal_page_last m1306
_journal_paper_doi 10.1107/S1600536807016224
_journal_volume 63
_journal_year 2007
_chemical_formula_iupac '[Cd2 (C7 H4 Cl O2)4 (C3 H4 N2)4], 2H2 O'
_chemical_formula_moiety 'C40 H32 Cd2 Cl4 N8 O8, 2(H2 O)'
_chemical_formula_sum 'C40 H36 Cd2 Cl4 N8 O10'
_chemical_formula_weight 1155.37
_chemical_name_systematic
;
Bis(\m-4-chlorobenzoato)bis[(4-chlorobenzoato)bis(1H-imidazole-
\kN^3^)cadmium(II)] dihydrate
;
_space_group_IT_number 2
_symmetry_cell_setting triclinic
_symmetry_space_group_name_Hall '-P 1'
_symmetry_space_group_name_H-M 'P -1'
_atom_sites_solution_hydrogens geom
_atom_sites_solution_primary direct
_atom_sites_solution_secondary difmap
_audit_creation_method SHELXL-97
_cell_angle_alpha 106.8620(10)
_cell_angle_beta 99.3630(10)
_cell_angle_gamma 96.8400(10)
_cell_formula_units_Z 1
_cell_length_a 9.74680(10)
_cell_length_b 10.39970(10)
_cell_length_c 12.34240(10)
_cell_measurement_reflns_used 7500
_cell_measurement_temperature 293(2)
_cell_measurement_theta_max 26.00
_cell_measurement_theta_min 1.66
_cell_volume 1162.87(2)
_computing_cell_refinement 'SAINT (Bruker, 2004)'
_computing_data_collection 'APEX2 (Bruker, 2004)'
_computing_data_reduction SAINT
_computing_molecular_graphics 'SHELXTL (Bruker, 2004)'
_computing_publication_material SHELXTL
_computing_structure_refinement 'SHELXL97 (Sheldrick, 1997)'
_computing_structure_solution 'SHELXS97 (Sheldrick, 1997)'
_diffrn_ambient_temperature 293(2)
_diffrn_measured_fraction_theta_full 0.960
_diffrn_measured_fraction_theta_max 0.960
_diffrn_measurement_device_type 'Bruker APEX II area-detector'
_diffrn_measurement_method '\f and \w'
_diffrn_radiation_monochromator graphite
_diffrn_radiation_source 'fine-focus sealed tube'
_diffrn_radiation_type MoK\a
_diffrn_radiation_wavelength 0.71073
_diffrn_reflns_av_R_equivalents 0.0232
_diffrn_reflns_av_sigmaI/netI 0.0395
_diffrn_reflns_limit_h_max 12
_diffrn_reflns_limit_h_min -12
_diffrn_reflns_limit_k_max 13
_diffrn_reflns_limit_k_min -10
_diffrn_reflns_limit_l_max 15
_diffrn_reflns_limit_l_min -16
_diffrn_reflns_number 9372
_diffrn_reflns_theta_full 28.00
_diffrn_reflns_theta_max 28.00
_diffrn_reflns_theta_min 3.12
_diffrn_standards_number 0
_exptl_absorpt_coefficient_mu 1.207
_exptl_absorpt_correction_T_max 0.8397
_exptl_absorpt_correction_T_min 0.7943
_exptl_absorpt_correction_type multi-scan
_exptl_absorpt_process_details '(SADABS; Sheldrick, 1996)'
_exptl_crystal_colour colorless
_exptl_crystal_density_diffrn 1.650
_exptl_crystal_density_method 'not measured'
_exptl_crystal_description block
_exptl_crystal_F_000 576
_exptl_crystal_size_max 0.20
_exptl_crystal_size_mid 0.18
_exptl_crystal_size_min 0.15
_refine_diff_density_max 0.761
_refine_diff_density_min -0.558
_refine_ls_extinction_method none
_refine_ls_goodness_of_fit_ref 1.020
_refine_ls_hydrogen_treatment mixed
_refine_ls_matrix_type full
_refine_ls_number_parameters 320
_refine_ls_number_reflns 5392
_refine_ls_number_restraints 57
_refine_ls_restrained_S_all 1.022
_refine_ls_R_factor_all 0.0439
_refine_ls_R_factor_gt 0.0338
_refine_ls_shift/su_max 0.004
_refine_ls_shift/su_mean 0.001
_refine_ls_structure_factor_coef Fsqd
_refine_ls_weighting_details 'calc w=1/[\s^2^(Fo^2^)+(0.0348P)^2^+0.3021P] where P=(Fo^2^+2Fc^2^)/3'
_refine_ls_weighting_scheme calc
_refine_ls_wR_factor_gt 0.0735
_refine_ls_wR_factor_ref 0.0790
_reflns_number_gt 4500
_reflns_number_total 5392
_reflns_threshold_expression I>2\s(I)
_cod_data_source_file zl2013.cif
_cod_data_source_block I
_cod_original_cell_volume 1162.870(19)
_cod_database_code 2213634
_cod_database_fobs_code 2213634

loop_
_symmetry_equiv_pos_as_xyz
'x, y, z'
'-x, -y, -z'

loop_
_atom_site_type_symbol
_atom_site_label
_atom_site_fract_x
_atom_site_fract_y
_atom_site_fract_z
_atom_site_U_iso_or_equiv
_atom_site_adp_type
_atom_site_calc_flag
_atom_site_refinement_flags
_atom_site_occupancy
_atom_site_disorder_assembly
_atom_site_disorder_group
O O5A 0.1480(8) 0.5478(7) 0.5065(6) 0.0916(19) Uani d PDU 0.50 . .
H H5A 0.150(8) 0.522(3) 0.5668(17) 0.110 Uiso d PD 0.50 . .
H H5B 0.173(8) 0.6341(13) 0.534(3) 0.110 Uiso d PD 0.50 . .
O O5B 0.1396(8) 0.5423(7) 0.4559(7) 0.0916(19) Uani d PDU 0.50 . .
H H5C 0.149(4) 0.6277(14) 0.469(7) 0.110 Uiso d PD 0.50 . .
H H5D 0.0517(15) 0.512(3) 0.437(7) 0.110 Uiso d PD 0.50 . .
C C1 0.6595(3) 0.2089(2) 0.6653(2) 0.0387(5) Uani d . 1 . .
C C2 0.6679(3) 0.2823(2) 0.7909(2) 0.0400(6) Uani d . 1 . .
C C3 0.7770(3) 0.3898(3) 0.8517(2) 0.0523(7) Uani d . 1 . .
H H3A 0.8445 0.4179 0.8141 0.063 Uiso calc R 1 . .
C C4 0.7861(4) 0.4558(3) 0.9683(2) 0.0627(9) Uani d . 1 . .
H H4A 0.8599 0.5276 1.0093 0.075 Uiso calc R 1 . .
C C5 0.6854(4) 0.4143(3) 1.0226(2) 0.0615(8) Uani d . 1 . .
C C6 0.5759(4) 0.3090(3) 0.9639(2) 0.0629(8) Uani d . 1 . .
H H6 0.5080 0.2821 1.0017 0.075 Uiso calc R 1 . .
C C7 0.5679(3) 0.2432(3) 0.8479(2) 0.0532(7) Uani d . 1 . .
H H7 0.4939 0.1714 0.8076 0.064 Uiso calc R 1 . .
C C8 0.7588(3) 0.1222(3) 0.2471(2) 0.0437(6) Uani d . 1 . .
C C9 0.8245(3) 0.1342(3) 0.1478(2) 0.0431(6) Uani d . 1 . .
C C10 0.9519(3) 0.2195(3) 0.1670(2) 0.0552(7) Uani d . 1 . .
H H10 0.9965 0.2718 0.2421 0.066 Uiso calc R 1 . .
C C11 1.0138(4) 0.2278(3) 0.0753(3) 0.0629(8) Uani d . 1 . .
H H11 1.1003 0.2843 0.0883 0.075 Uiso calc R 1 . .
C C12 0.9448(3) 0.1506(3) -0.0357(2) 0.0549(7) Uani d . 1 . .
C C13 0.8191(3) 0.0658(3) -0.0569(2) 0.0576(8) Uani d . 1 . .
H H13 0.7743 0.0144 -0.1322 0.069 Uiso calc R 1 . .
C C14 0.7590(3) 0.0575(3) 0.0358(2) 0.0543(7) Uani d . 1 . .
H H14 0.6733 -0.0005 0.0223 0.065 Uiso calc R 1 . .
C C15 0.7946(3) -0.1714(3) 0.3610(2) 0.0481(7) Uani d D 1 . .
H H15 0.7494 -0.1990 0.2835 0.058 Uiso calc R 1 . .
C C16 0.8948(3) -0.2303(3) 0.4065(3) 0.0539(7) Uani d . 1 . .
H H16 0.9314 -0.3047 0.3672 0.065 Uiso calc R 1 . .
C C17 0.8552(3) -0.0607(3) 0.5419(2) 0.0457(6) Uani d D 1 . .
H H17 0.8617 0.0024 0.6143 0.055 Uiso calc R 1 . .
N N2A 0.4960(7) 0.2455(6) 0.4035(6) 0.0454(8) Uani d PDU 0.50 A 1
C C18A 0.4180(9) 0.3048(8) 0.4730(7) 0.0555(9) Uani d PDU 0.50 A 1
H H18A 0.4107 0.2876 0.5419 0.061(18) Uiso calc PR 0.50 A 1
N N4A 0.3501(8) 0.3918(7) 0.4354(6) 0.0585(11) Uani d PDU 0.50 A 1
H H4B 0.2948 0.4414 0.4686 0.070 Uiso calc PR 0.50 A 1
C C19A 0.3867(11) 0.3854(11) 0.3339(8) 0.0812(16) Uani d PDU 0.50 A 1
H H19A 0.3531 0.4330 0.2849 0.097 Uiso calc PR 0.50 A 1
C C20A 0.4792(10) 0.2998(8) 0.3137(6) 0.0687(14) Uani d PDU 0.50 A 1
H H20A 0.5236 0.2806 0.2510 0.082 Uiso calc PR 0.50 A 1
N N2B 0.4733(7) 0.2211(7) 0.3869(6) 0.0454(8) Uani d PD 0.50 A 2
C C18B 0.4021(9) 0.2941(9) 0.4556(7) 0.0555(9) Uani d PD 0.50 A 2
H H18B 0.3984 0.2916 0.5298 0.067 Uiso calc PR 0.50 A 2
N N4B 0.3359(9) 0.3724(8) 0.4044(6) 0.0585(11) Uani d PD 0.50 A 2
H H4C 0.2791 0.4238 0.4328 0.070 Uiso calc PR 0.50 A 2
C C19B 0.3710(12) 0.3589(11) 0.3024(8) 0.0812(16) Uani d PD 0.50 A 2
H H19B 0.3458 0.4067 0.2514 0.097 Uiso calc PR 0.50 A 2
C C20B 0.4506(10) 0.2612(9) 0.2896(7) 0.0687(14) Uani d PD 0.50 A 2
H H20B 0.4858 0.2253 0.2237 0.082 Uiso calc PR 0.50 A 2
Cd Cd1 0.626073(19) 0.085390(18) 0.425047(14) 0.03928(6) Uani d . 1 . .
Cl Cl1 0.69914(15) 0.49427(11) 1.16945(7) 0.1012(4) Uani d . 1 . .
Cl Cl2 1.02250(10) 0.16260(9) -0.15082(7) 0.0746(2) Uani d . 1 . .
N N1 0.7692(2) -0.0639(2) 0.44682(17) 0.0401(5) Uani d . 1 A .
N N3 0.9319(2) -0.1599(2) 0.52090(19) 0.0489(5) Uani d . 1 . .
H H3B 0.9938 -0.1761 0.5711 0.059 Uiso calc R 1 . .
O O1 0.7451(2) 0.25174(19) 0.61312(15) 0.0546(5) Uani d . 1 A .
O O2 0.56444(19) 0.10523(19) 0.61424(14) 0.0494(5) Uani d . 1 . .
O O3 0.82065(19) 0.19455(19) 0.34830(14) 0.0477(4) Uani d . 1 A .
O O4 0.6460(2) 0.0404(2) 0.22683(16) 0.0581(5) Uani d . 1 A .

loop_
_atom_site_aniso_label
_atom_site_aniso_U_11
_atom_site_aniso_U_22
_atom_site_aniso_U_33
_atom_site_aniso_U_12
_atom_site_aniso_U_13
_atom_site_aniso_U_23
O5A 0.0736(17) 0.0680(16) 0.124(5) 0.0230(14) 0.027(3) 0.009(3)
O5B 0.0736(17) 0.0680(16) 0.124(5) 0.0230(14) 0.027(3) 0.009(3)
C1 0.0445(13) 0.0372(12) 0.0332(11) 0.0116(10) 0.0065(10) 0.0082(9)
C2 0.0452(13) 0.0386(12) 0.0336(12) 0.0088(10) 0.0033(10) 0.0094(10)
C3 0.0622(17) 0.0435(14) 0.0447(14) 0.0001(13) 0.0082(12) 0.0092(11)
C4 0.083(2) 0.0455(15) 0.0433(15) -0.0057(15) -0.0006(15) 0.0029(12)
C5 0.098(2) 0.0496(16) 0.0310(13) 0.0163(16) 0.0124(14) 0.0027(12)
C6 0.078(2) 0.0646(18) 0.0427(15) 0.0091(16) 0.0230(14) 0.0079(13)
C7 0.0552(16) 0.0560(16) 0.0398(13) 0.0010(13) 0.0097(12) 0.0056(12)
C8 0.0498(14) 0.0519(14) 0.0403(13) 0.0192(12) 0.0166(11) 0.0232(11)
C9 0.0536(15) 0.0448(13) 0.0400(12) 0.0168(11) 0.0166(11) 0.0203(10)
C10 0.0657(18) 0.0606(17) 0.0377(13) -0.0004(14) 0.0130(12) 0.0165(12)
C11 0.073(2) 0.0671(18) 0.0534(16) 0.0005(16) 0.0249(14) 0.0238(14)
C12 0.0739(18) 0.0608(16) 0.0480(14) 0.0265(14) 0.0305(13) 0.0289(12)
C13 0.076(2) 0.0637(18) 0.0352(13) 0.0161(15) 0.0140(13) 0.0159(12)
C14 0.0573(17) 0.0638(17) 0.0425(14) 0.0066(14) 0.0102(12) 0.0195(13)
C15 0.0490(15) 0.0540(15) 0.0373(13) 0.0112(12) 0.0089(11) 0.0076(11)
C16 0.0543(16) 0.0526(15) 0.0546(16) 0.0185(13) 0.0161(13) 0.0104(13)
C17 0.0487(14) 0.0458(14) 0.0404(13) 0.0046(11) 0.0084(11) 0.0121(11)
N2A 0.0395(17) 0.0445(18) 0.0528(16) 0.0057(14) 0.0054(13) 0.0191(13)
C18A 0.0504(19) 0.0526(17) 0.071(2) 0.0097(15) 0.0181(17) 0.0279(16)
N4A 0.0477(16) 0.0519(18) 0.077(3) 0.0151(14) 0.0111(19) 0.0204(19)
C19A 0.092(3) 0.089(3) 0.069(4) 0.034(3) -0.001(3) 0.037(3)
C20A 0.082(3) 0.074(4) 0.055(3) 0.025(3) 0.005(2) 0.028(2)
N2B 0.0395(17) 0.0445(18) 0.0528(16) 0.0057(14) 0.0054(13) 0.0191(13)
C18B 0.0504(19) 0.0526(17) 0.071(2) 0.0097(15) 0.0181(17) 0.0279(16)
N4B 0.0477(16) 0.0519(18) 0.077(3) 0.0151(14) 0.0111(19) 0.0204(19)
C19B 0.092(3) 0.089(3) 0.069(4) 0.034(3) -0.001(3) 0.037(3)
C20B 0.082(3) 0.074(4) 0.055(3) 0.025(3) 0.005(2) 0.028(2)
Cd1 0.04308(10) 0.04348(10) 0.03381(9) 0.00937(7) 0.01179(7) 0.01330(7)
Cl1 0.1674(11) 0.0783(6) 0.0397(4) 0.0108(6) 0.0227(5) -0.0056(4)
Cl2 0.1043(6) 0.0850(5) 0.0566(4) 0.0302(5) 0.0472(4) 0.0339(4)
N1 0.0424(11) 0.0413(10) 0.0387(10) 0.0089(9) 0.0114(9) 0.0137(8)
N3 0.0444(12) 0.0562(13) 0.0484(12) 0.0108(10) 0.0048(10) 0.0221(10)
O1 0.0646(12) 0.0542(11) 0.0405(9) -0.0011(9) 0.0170(9) 0.0092(8)
O2 0.0541(11) 0.0495(10) 0.0345(9) -0.0020(9) 0.0080(8) 0.0029(8)
O3 0.0560(11) 0.0568(11) 0.0340(9) 0.0156(9) 0.0121(8) 0.0162(8)
O4 0.0567(11) 0.0715(13) 0.0480(10) 0.0004(10) 0.0182(9) 0.0223(9)

loop_
_atom_type_symbol
_atom_type_description
_atom_type_scat_dispersion_real
_atom_type_scat_dispersion_imag
_atom_type_scat_source
C C 0.0033 0.0016 'International Tables Vol C Tables 4.2.6.8 and 6.1.1.4'
Cd Cd -0.8075 1.2024 'International Tables Vol C Tables 4.2.6.8 and 6.1.1.4'
Cl Cl 0.1484 0.1585 'International Tables Vol C Tables 4.2.6.8 and 6.1.1.4'
N N 0.0061 0.0033 'International Tables Vol C Tables 4.2.6.8 and 6.1.1.4'
O O 0.0106 0.0060 'International Tables Vol C Tables 4.2.6.8 and 6.1.1.4'
H H 0.0000 0.0000 'International Tables Vol C Tables 4.2.6.8 and 6.1.1.4'

loop_
_geom_angle_atom_site_label_1
_geom_angle_atom_site_label_2
_geom_angle_atom_site_label_3
_geom_angle_site_symmetry_1
_geom_angle_site_symmetry_3
_geom_angle
H5A O5A H5B . . 104.1(16)
H5C O5B H5D . . 106.3(16)
O1 C1 O2 . . 121.4(2)
O1 C1 C2 . . 119.8(2)
O2 C1 C2 . . 118.8(2)
C7 C2 C3 . . 119.0(2)
C7 C2 C1 . . 120.7(2)
C3 C2 C1 . . 120.3(2)
C2 C3 C4 . . 120.3(3)
C2 C3 H3A . . 119.9
C4 C3 H3A . . 119.9
C5 C4 C3 . . 119.4(3)
C5 C4 H4A . . 120.3
C3 C4 H4A . . 120.3
C6 C5 C4 . . 121.3(2)
C6 C5 Cl1 . . 119.2(3)
C4 C5 Cl1 . . 119.4(2)
C5 C6 C7 . . 119.0(3)
C5 C6 H6 . . 120.5
C7 C6 H6 . . 120.5
C6 C7 C2 . . 121.1(3)
C6 C7 H7 . . 119.5
C2 C7 H7 . . 119.5
O4 C8 O3 . . 122.4(2)
O4 C8 C9 . . 119.0(2)
O3 C8 C9 . . 118.6(2)
C10 C9 C14 . . 119.1(2)
C10 C9 C8 . . 120.7(2)
C14 C9 C8 . . 120.1(2)
C9 C10 C11 . . 120.6(3)
C9 C10 H10 . . 119.7
C11 C10 H10 . . 119.7
C12 C11 C10 . . 118.8(3)
C12 C11 H11 . . 120.6
C10 C11 H11 . . 120.6
C13 C12 C11 . . 121.8(3)
C13 C12 Cl2 . . 119.7(2)
C11 C12 Cl2 . . 118.6(2)
C12 C13 C14 . . 118.8(3)
C12 C13 H13 . . 120.6
C14 C13 H13 . . 120.6
C9 C14 C13 . . 120.9(3)
C9 C14 H14 . . 119.6
C13 C14 H14 . . 119.6
C16 C15 N1 . . 109.6(2)
C16 C15 H15 . . 125.2
N1 C15 H15 . . 125.2
C15 C16 N3 . . 106.3(2)
C15 C16 H16 . . 126.8
N3 C16 H16 . . 126.8
N1 C17 N3 . . 111.2(2)
N1 C17 H17 . . 124.4
N3 C17 H17 . . 124.4
C18A N2A C20A . . 105.2(7)
C18A N2A Cd1 . . 127.2(6)
C20A N2A Cd1 . . 127.7(5)
N2A C18A N4A . . 113.3(8)
N2A C18A H18A . . 123.3
N4A C18A H18A . . 123.3
C18A N4A C19A . . 104.8(8)
C18A N4A H4B . . 127.6
C19A N4A H4B . . 127.6
N4A C19A C20A . . 109.7(9)
N4A C19A H19A . . 125.2
C20A C19A H19A . . 125.2
C19A C20A N2A . . 107.0(8)
C19A C20A H20A . . 126.5
N2A C20A H20A . . 126.5
C18B N2B C20B . . 104.0(7)
C18B N2B Cd1 . . 129.1(6)
C20B N2B Cd1 . . 126.3(6)
N2B C18B N4B . . 110.6(8)
N2B C18B H18B . . 124.7
N4B C18B H18B . . 124.7
C19B N4B C18B . . 109.5(9)
C19B N4B H4C . . 125.2
C18B N4B H4C . . 125.2
N4B C19B C20B . . 104.7(9)
N4B C19B H19B . . 127.7
C20B C19B H19B . . 127.7
C19B C20B N2B . . 111.0(8)
C19B C20B H20B . . 124.5
N2B C20B H20B . . 124.5
N1 Cd1 N2B . . 174.70(16)
N1 Cd1 N2A . . 175.97(17)
N2B Cd1 N2A . . 7.9(3)
N1 Cd1 O4 . . 90.69(7)
N2B Cd1 O4 . . 85.28(19)
N2A Cd1 O4 . . 88.26(18)
N1 Cd1 O2 . 2_656 85.06(7)
N2B Cd1 O2 . 2_656 91.85(18)
N2A Cd1 O2 . 2_656 98.91(16)
O4 Cd1 O2 . 2_656 94.95(6)
N1 Cd1 O1 . . 91.90(7)
N2B Cd1 O1 . . 93.40(16)
N2A Cd1 O1 . . 86.23(15)
O4 Cd1 O1 . . 136.91(6)
O2 Cd1 O1 2_656 . 128.13(6)
N1 Cd1 O2 . . 91.49(7)
N2B Cd1 O2 . . 91.89(19)
N2A Cd1 O2 . . 90.22(18)
O4 Cd1 O2 . . 169.85(6)
O2 Cd1 O2 2_656 . 75.38(6)
O1 Cd1 O2 . . 52.91(6)
N1 Cd1 O3 . . 85.92(7)
N2B Cd1 O3 . . 94.3(2)
N2A Cd1 O3 . . 90.35(18)
O4 Cd1 O3 . . 52.74(6)
O2 Cd1 O3 2_656 . 146.27(5)
O1 Cd1 O3 . . 84.57(6)
O2 Cd1 O3 . . 137.33(5)
C17 N1 C15 . . 105.2(2)
C17 N1 Cd1 . . 127.54(17)
C15 N1 Cd1 . . 127.05(17)
C17 N3 C16 . . 107.8(2)
C17 N3 H3B . . 126.1
C16 N3 H3B . . 126.1
C1 O1 Cd1 . . 92.99(14)
C1 O2 Cd1 . 2_656 162.86(16)
C1 O2 Cd1 . . 92.46(15)
Cd1 O2 Cd1 2_656 . 104.62(6)
C8 O3 Cd1 . . 88.82(15)
C8 O4 Cd1 . . 95.99(15)

loop_
_geom_bond_atom_site_label_1
_geom_bond_atom_site_label_2
_geom_bond_site_symmetry_2
_geom_bond_distance
O5A H5A . 0.858(10)
O5A H5B . 0.851(10)
O5B H5C . 0.846(10)
O5B H5D . 0.845(10)
C1 O1 . 1.250(3)
C1 O2 . 1.264(3)
C1 C2 . 1.500(3)
C2 C7 . 1.381(4)
C2 C3 . 1.384(3)
C3 C4 . 1.386(4)
C3 H3A . 0.9300
C4 C5 . 1.371(5)
C4 H4A . 0.9300
C5 C6 . 1.369(4)
C5 Cl1 . 1.737(3)
C6 C7 . 1.381(4)
C6 H6 . 0.9300
C7 H7 . 0.9300
C8 O4 . 1.248(3)
C8 O3 . 1.262(3)
C8 C9 . 1.501(3)
C9 C10 . 1.380(4)
C9 C14 . 1.381(4)
C10 C11 . 1.385(4)
C10 H10 . 0.9300
C11 C12 . 1.381(4)
C11 H11 . 0.9300
C12 C13 . 1.360(4)
C12 Cl2 . 1.743(3)
C13 C14 . 1.387(4)
C13 H13 . 0.9300
C14 H14 . 0.9300
C15 C16 . 1.345(4)
C15 N1 . 1.377(3)
C15 H15 . 0.9300
C16 N3 . 1.354(4)
C16 H16 . 0.9300
C17 N1 . 1.316(3)
C17 N3 . 1.334(4)
C17 H17 . 0.9300
N2A C18A . 1.308(8)
N2A C20A . 1.378(9)
N2A Cd1 . 2.259(7)
C18A N4A . 1.326(9)
C18A H18A . 0.9300
N4A C19A . 1.343(10)
N4A H4B . 0.8600
C19A C20A . 1.343(10)
C19A H19A . 0.9300
C20A H20A . 0.9300
N2B C18B . 1.311(9)
N2B C20B . 1.375(9)
N2B Cd1 . 2.256(7)
C18B N4B . 1.330(9)
C18B H18B . 0.9300
N4B C19B . 1.330(10)
N4B H4C . 0.8600
C19B C20B . 1.340(11)
C19B H19B . 0.9300
C20B H20B . 0.9300
Cd1 N1 . 2.251(2)
Cd1 O4 . 2.3989(19)
Cd1 O2 2_656 2.4261(18)
Cd1 O1 . 2.4584(17)
Cd1 O2 . 2.4622(17)
Cd1 O3 . 2.5453(19)
N3 H3B . 0.8600
O2 Cd1 2_656 2.4260(18)

loop_
_geom_hbond_atom_site_label_D
_geom_hbond_atom_site_label_H
_geom_hbond_atom_site_label_A
_geom_hbond_site_symmetry_A
_geom_hbond_distance_DH
_geom_hbond_distance_HA
_geom_hbond_distance_DA
_geom_hbond_angle_DHA
N4B H4C O5B . 0.86 1.94 2.781(12) 164.9
N4A H4B O5A . 0.86 1.95 2.789(11) 166.5
N3 H3B O3 2_756 0.86 1.98 2.799(3) 159.6
O5B H5D O5A 2_566 0.845(10) 2.25(5) 3.000(7) 148(8)
O5B H5C O1 2_666 0.846(10) 2.11(6) 2.716(9) 128(6)
O5A H5B O3 2_666 0.851(10) 1.93(3) 2.707(7) 151(5)
